data_7135215
loop_
_publ_author_name
'Rezazgui, David'
'Schulz, Ji&#x159;&#xed;'
'&#x160;t&#x11b;pni&#x10d;ka, Petr'

_publ_section_title
;
 Practical synthesis of ferrocenyldiarylstibines and bismuthines.
;
_journal_issue 94
_journal_name_full 'Chemical communications (Cambridge, England)'
_journal_page_first 18705
_journal_page_last 18708
_journal_paper_doi 10.1039/d5cc05762k
_journal_volume 61
_journal_year 2025
_chemical_formula_moiety 'C38 H28 Bi Fe O4 P W [C6 H14]0.5'
_chemical_formula_sum 'C58 H84 Bi Fe O4 P W'
_chemical_formula_weight 1324.95
_space_group_crystal_system monoclinic
_space_group_IT_number 14
_space_group_name_Hall '-P 2ybc'
_space_group_name_H-M_alt 'P 1 21/c 1'
_atom_sites_solution_hydrogens geom
_atom_sites_solution_primary 'Intrinsic Phasing'
_audit_creation_method
;FinalCif 2024.9-1 by Daniel Kratzert, Freiburg 2025, 
https://dkratzert.de/finalcif.html
;
_audit_update_record
;
2025-09-25 deposited with the CCDC.	2025-10-23 downloaded from the CCDC.
;
_cell_angle_alpha 90
_cell_angle_beta 92.9400(10)
_cell_angle_gamma 90
_cell_formula_units_Z 8
_cell_length_a 16.3885(4)
_cell_length_b 15.0042(3)
_cell_length_c 29.7250(7)
_cell_measurement_reflns_used 9826
_cell_measurement_temperature 120(2)
_cell_measurement_theta_max 27.4494
_cell_measurement_theta_min 2.4638
_cell_measurement_wavelength 0.71073
_cell_volume 7299.6(3)
_computing_cell_refinement 'SAINT V8.41 (Bruker AXS LLC)'
_computing_data_reduction 'SAINT V8.41 (Bruker AXS LLC)'
_computing_molecular_graphics 'shelXle (C.B. Huebschle, rev 1503)'
_computing_structure_refinement 'SHELXL-2019/2 (Sheldrick, 2019)'
_computing_structure_solution 'SHELXT 2018/2 (Sheldrick, 2018)'
_diffrn_ambient_temperature 120(2)
_diffrn_detector_area_resol_mean 7.391
_diffrn_measured_fraction_theta_full 1.000
_diffrn_measured_fraction_theta_max 0.998
_diffrn_measurement_device 'KAPPA diffractometer'
_diffrn_measurement_device_type 'Bruker D8 QUEST'
_diffrn_measurement_method '\w and \f scans'
_diffrn_radiation_monochromator 'multilayer mirror'
_diffrn_radiation_type MoK\a
_diffrn_radiation_wavelength 0.71073
_diffrn_reflns_av_R_equivalents 0.0435
_diffrn_reflns_av_unetI/netI 0.0296
_diffrn_reflns_Laue_measured_fraction_full 1.000
_diffrn_reflns_Laue_measured_fraction_max 0.998
_diffrn_reflns_limit_h_max 21
_diffrn_reflns_limit_h_min -20
_diffrn_reflns_limit_k_max 19
_diffrn_reflns_limit_k_min -16
_diffrn_reflns_limit_l_max 35
_diffrn_reflns_limit_l_min -38
_diffrn_reflns_number 105303
_diffrn_reflns_point_group_measured_fraction_full 1.000
_diffrn_reflns_point_group_measured_fraction_max 0.998
_diffrn_reflns_theta_full 25.242
_diffrn_reflns_theta_max 27.497
_diffrn_reflns_theta_min 1.841
_diffrn_source 'microfocus sealed tube'
_diffrn_source_current 1.0
_diffrn_source_target Mo
_diffrn_source_type 'INCOATEC I\mS'
_diffrn_source_voltage 50.0
_exptl_absorpt_coefficient_mu 8.426
_exptl_absorpt_correction_T_max 0.387
_exptl_absorpt_correction_T_min 0.289
_exptl_absorpt_correction_type multi-scan
_exptl_absorpt_process_details
;
Krause, L., Herbst-Irmer, R., Sheldrick, G. M., Stalke, D. (2015).
"Comparison of silver and molybdenum microfocus X-ray sources for
single-crystal structure determination"
J. Appl. Cryst. 48, 3-10.
doi:10.1107/S1600576714022985
;
_exptl_crystal_colour 'translucent pale yellow'
_exptl_crystal_density_diffrn 2.411
_exptl_crystal_description block
_exptl_crystal_F_000 3888
_exptl_crystal_size_max 0.196
_exptl_crystal_size_mid 0.16
_exptl_crystal_size_min 0.139
_refine_diff_density_max 2.397
_refine_diff_density_min -2.063
_refine_diff_density_rms 0.211
_refine_ls_extinction_method none
_refine_ls_goodness_of_fit_ref 1.399
_refine_ls_hydrogen_treatment constr
_refine_ls_matrix_type full
_refine_ls_number_parameters 992
_refine_ls_number_reflns 16727
_refine_ls_number_restraints 204
_refine_ls_restrained_S_all 1.393
_refine_ls_R_factor_all 0.0654
_refine_ls_R_factor_gt 0.0615
_refine_ls_shift/su_max 0.000
_refine_ls_shift/su_mean 0.000
_refine_ls_structure_factor_coef Fsqd
_refine_ls_weighting_details 'w=1/[\s^2^(Fo^2^)+152.0544P] where P=(Fo^2^+2Fc^2^)/3'
_refine_ls_weighting_scheme calc
_refine_ls_wR_factor_gt 0.1358
_refine_ls_wR_factor_ref 0.1370
_reflns_Friedel_coverage 0.000
_reflns_number_gt 15711
_reflns_number_total 16727
_reflns_threshold_expression 'I > 2\s(I)'
_cod_data_source_file d5cc05762k3.cif
_cod_data_source_block 18
_cod_depositor_comments
;
The following automatic conversions were performed:

data item '_exptl_absorpt_correction_type' value 'Multi-Scan' was
changed to 'multi-scan' in accordance with the
/home/data/users/saulius/crontab/automatic-downloads/current/RSC/lib/dictionaries/cif_core.dic
dictionary named 'cif_core.dic' version 2.4.2 last updated on
2011-04-26.

Automatic conversion script
Id: cif_fix_values 8170 2020-07-09 18:12:32Z antanas 
;
_cod_original_sg_symbol_H-M 'P 21/c'
_cod_database_code 7135215
_shelx_shelxl_version_number 2019/3
_shelx_space_group_comment
;
The symmetry employed for this shelxl refinement is uniquely defined
by the following loop, which should always be used as a source of
symmetry information in preference to the above space-group names.
They are only intended as comments.
;
_shelx_estimated_absorpt_t_min 0.289
_shelx_estimated_absorpt_t_max 0.387
_computing_bruker_data_scaling 'SADABS-2016/2 - Bruker AXS area detector scaling and absorption correction'
_geom_details
; All esds (except the esd in the dihedral angle between two l.s. planes)
 are estimated using the full covariance matrix.  The cell esds are taken
 into account individually in the estimation of esds in distances, angles
 and torsion angles; correlations between esds in cell parameters are only
 used when they are defined by crystal symmetry.  An approximate (isotropic)
 treatment of cell esds is used for estimating esds involving l.s. planes.
;

loop_
_space_group_symop_operation_xyz
'x, y, z'
'-x, y+1/2, -z+1/2'
'-x, -y, -z'
'x, -y-1/2, z-1/2'

loop_
_atom_site_label
_atom_site_type_symbol
_atom_site_fract_x
_atom_site_fract_y
_atom_site_fract_z
_atom_site_U_iso_or_equiv
_atom_site_adp_type
_atom_site_occupancy
_atom_site_site_symmetry_order
_atom_site_calc_flag
_atom_site_refinement_flags_posn
_atom_site_refinement_flags_adp
_atom_site_refinement_flags_occupancy
_atom_site_disorder_assembly
_atom_site_disorder_group
Bi1 Bi 0.71539(2) 0.11282(2) 0.21312(2) 0.02387(9) Uani 1 1 d . . . . .
W1 W 0.71970(3) 0.24281(3) 0.28082(2) 0.02253(9) Uani 1 1 d . . . . .
Fe1 Fe 0.86982(9) 0.23275(10) 0.14677(5) 0.0257(3) Uani 1 1 d . . . . .
Fe2 Fe 0.67581(9) 0.96549(10) 0.49554(5) 0.0235(3) Uani 1 1 d . . . . .
P1 P 0.73562(14) 0.34347(15) 0.21434(8) 0.0161(4) Uani 1 1 d . . . . .
O1 O 0.5267(5) 0.2634(6) 0.2683(3) 0.041(2) Uani 1 1 d . . . . .
O2 O 0.6860(8) 0.1169(9) 0.3621(4) 0.086(4) Uani 1 1 d . . . . .
O3 O 0.7334(7) 0.4123(7) 0.3431(4) 0.066(3) Uani 1 1 d . . . . .
O4 O 0.9071(5) 0.2040(7) 0.3027(3) 0.049(2) Uani 1 1 d . . . . .
C1 C 0.7539(6) 0.1936(6) 0.1560(3) 0.0208(19) Uani 1 1 d . . . . .
C2 C 0.7619(6) 0.2871(6) 0.1631(3) 0.0213(19) Uani 1 1 d . . . . .
C3 C 0.7891(6) 0.3255(7) 0.1220(3) 0.025(2) Uani 1 1 d . . . . .
H3 H 0.800231 0.386735 0.116949 0.030 Uiso 1 1 calc R U . . .
C4 C 0.7962(7) 0.2552(8) 0.0904(4) 0.030(2) Uani 1 1 d . . . . .
H4 H 0.812449 0.261680 0.060344 0.037 Uiso 1 1 calc R U . . .
C5 C 0.7753(7) 0.1747(7) 0.1107(4) 0.031(2) Uani 1 1 d . . . . .
H5 H 0.775299 0.117545 0.096969 0.037 Uiso 1 1 calc R U . . .
C6 C 0.9492(7) 0.1611(8) 0.1888(4) 0.033(2) Uani 1 1 d . . . . .
H6 H 0.934683 0.116988 0.209900 0.039 Uiso 1 1 calc R U . . .
C7 C 0.9589(7) 0.2549(8) 0.1976(5) 0.038(3) Uani 1 1 d . . . . .
H7 H 0.952270 0.284304 0.225498 0.045 Uiso 1 1 calc R U . . .
C8 C 0.9806(8) 0.2951(11) 0.1564(7) 0.063(5) Uani 1 1 d . . . . .
H8 H 0.990917 0.356673 0.151955 0.076 Uiso 1 1 calc R U . . .
C9 C 0.9841(8) 0.2279(13) 0.1234(5) 0.061(5) Uani 1 1 d . . . . .
H9 H 0.997369 0.237287 0.092996 0.073 Uiso 1 1 calc R U . . .
C10 C 0.9653(8) 0.1458(10) 0.1420(5) 0.049(3) Uani 1 1 d . . . . .
H10 H 0.963342 0.090097 0.126831 0.059 Uiso 1 1 calc R U . . .
C11 C 0.6014(7) 0.0534(7) 0.1826(4) 0.028(2) Uani 1 1 d . . . . .
C12 C 0.5329(7) 0.1075(7) 0.1739(4) 0.035(3) Uani 1 1 d . . . . .
H12 H 0.535443 0.169135 0.181061 0.042 Uiso 1 1 calc R U . . .
C13 C 0.4621(7) 0.0717(8) 0.1551(4) 0.037(3) Uani 1 1 d . . . . .
H13 H 0.416027 0.108889 0.148903 0.044 Uiso 1 1 calc R U . . .
C14 C 0.4574(8) -0.0182(8) 0.1450(4) 0.038(3) Uani 1 1 d . . . . .
H14 H 0.408356 -0.042267 0.131564 0.045 Uiso 1 1 calc R U . . .
C15 C 0.5244(8) -0.0737(8) 0.1547(4) 0.038(3) Uani 1 1 d . . . . .
H15 H 0.520561 -0.135822 0.148687 0.046 Uiso 1 1 calc R U . . .
C16 C 0.5964(8) -0.0377(7) 0.1729(4) 0.033(2) Uani 1 1 d . . . . .
H16 H 0.642527 -0.074947 0.178958 0.040 Uiso 1 1 calc R U . . .
C17 C 0.7947(6) -0.0079(6) 0.2141(4) 0.026(2) Uani 1 1 d . . . . .
C18 C 0.8259(8) -0.0441(8) 0.1748(4) 0.041(3) Uani 1 1 d . . . . .
H18 H 0.815968 -0.016049 0.146352 0.049 Uiso 1 1 calc R U . . .
C19 C 0.8714(9) -0.1214(9) 0.1787(5) 0.049(3) Uani 1 1 d . . . . .
H19 H 0.892627 -0.146930 0.152476 0.058 Uiso 1 1 calc R U . . .
C20 C 0.8866(9) -0.1616(8) 0.2192(5) 0.049(4) Uani 1 1 d . . . . .
H20 H 0.918168 -0.214707 0.220937 0.059 Uiso 1 1 calc R U . . .
C21 C 0.8564(8) -0.1260(9) 0.2576(5) 0.047(3) Uani 1 1 d . . . . .
H21 H 0.868020 -0.153877 0.285924 0.056 Uiso 1 1 calc R U . . .
C22 C 0.8093(8) -0.0499(8) 0.2550(4) 0.037(3) Uani 1 1 d . . . . .
H22 H 0.786847 -0.026473 0.281323 0.044 Uiso 1 1 calc R U . . .
C23 C 0.6365(6) 0.3944(6) 0.1978(3) 0.023(2) Uani 1 1 d . . . . .
C24 C 0.5909(6) 0.3661(7) 0.1600(4) 0.026(2) Uani 1 1 d . . . . .
H24 H 0.613382 0.324517 0.139990 0.031 Uiso 1 1 calc R U . . .
C25 C 0.5126(7) 0.3983(8) 0.1515(4) 0.038(3) Uani 1 1 d . . . . .
H25 H 0.482024 0.380886 0.124926 0.046 Uiso 1 1 calc R U . . .
C26 C 0.4785(7) 0.4565(8) 0.1821(4) 0.038(3) Uani 1 1 d . . . . .
H26 H 0.423685 0.476237 0.177175 0.046 Uiso 1 1 calc R U . . .
C27 C 0.5242(7) 0.4851(8) 0.2192(4) 0.036(3) Uani 1 1 d . . . . .
H27 H 0.501886 0.526709 0.239239 0.043 Uiso 1 1 calc R U . . .
C28 C 0.6018(7) 0.4539(7) 0.2274(4) 0.031(2) Uani 1 1 d . . . . .
H28 H 0.632527 0.473052 0.253621 0.037 Uiso 1 1 calc R U . . .
C29 C 0.8055(6) 0.4393(6) 0.2175(3) 0.022(2) Uani 1 1 d . . . . .
C30 C 0.8726(6) 0.4373(6) 0.2480(4) 0.024(2) Uani 1 1 d . . . . .
H30 H 0.878623 0.389775 0.269011 0.029 Uiso 1 1 calc R U . . .
C31 C 0.9307(7) 0.5039(8) 0.2478(5) 0.041(3) Uani 1 1 d . . . . .
H31 H 0.976170 0.502542 0.268944 0.049 Uiso 1 1 calc R U . . .
C32 C 0.9230(7) 0.5725(7) 0.2168(5) 0.038(3) Uani 1 1 d . . . . .
H32 H 0.964257 0.616819 0.216032 0.045 Uiso 1 1 calc R U . . .
C33 C 0.8552(7) 0.5771(8) 0.1870(4) 0.036(3) Uani 1 1 d . . . . .
H33 H 0.848363 0.626119 0.166934 0.043 Uiso 1 1 calc R U . . .
C34 C 0.7975(6) 0.5092(6) 0.1867(3) 0.023(2) Uani 1 1 d . . . . .
H34 H 0.752235 0.510470 0.165442 0.028 Uiso 1 1 calc R U . . .
C35 C 0.5959(7) 0.2589(7) 0.2725(4) 0.030(2) Uani 1 1 d . . . . .
C36 C 0.6993(8) 0.1620(9) 0.3306(5) 0.043(3) Uani 1 1 d . . . . .
C37 C 0.7277(7) 0.3475(8) 0.3205(4) 0.034(3) Uani 1 1 d . . . . .
C38 C 0.8398(9) 0.2191(9) 0.2937(4) 0.043(3) Uani 1 1 d . . . . .
P2A P 0.7954(8) 0.8000(10) 0.4286(5) 0.009(2) Uani 0.6085(17) 1 d . U P A 1
W2A W 0.80241(12) 0.67064(18) 0.49221(8) 0.0193(3) Uani 0.6085(17) 1 d . . P A 1
Bi2A Bi 0.64356(6) 0.71711(8) 0.51480(3) 0.0198(2) Uani 0.6085(17) 1 d . . P A 1
O5A O 0.7221(14) 0.5353(17) 0.4206(8) 0.052(6) Uani 0.6085(17) 1 d . U P A 1
O6A O 0.9784(9) 0.6278(12) 0.4649(5) 0.048(4) Uani 0.6085(17) 1 d . U P A 1
O7A O 0.8299(12) 0.5105(11) 0.5591(6) 0.059(5) Uani 0.6085(17) 1 d . U P A 1
P2B P 0.6455(8) 0.7436(7) 0.5129(5) 0.020(3) Uani 0.3915(17) 1 d . U P A 2
W2B W 0.78098(18) 0.6703(3) 0.49942(13) 0.0230(5) Uani 0.3915(17) 1 d . . P A 2
Bi2B Bi 0.78346(19) 0.7947(3) 0.43301(13) 0.0202(6) Uani 0.3915(17) 1 d . . P A 2
O5B O 0.688(2) 0.544(3) 0.4259(15) 0.048(9) Uani 0.3915(17) 1 d . U P A 2
O6B O 0.9467(17) 0.577(2) 0.4776(10) 0.066(8) Uani 0.3915(17) 1 d . U P A 2
O7B O 0.7505(18) 0.5352(16) 0.5756(8) 0.053(6) Uani 0.3915(17) 1 d . U P A 2
O8 O 0.8760(5) 0.7937(7) 0.5706(3) 0.045(2) Uani 1 1 d . . . . .
C39 C 0.6287(6) 0.8437(6) 0.4783(3) 0.0193(18) Uani 1 1 d . . . . .
C40 C 0.6868(7) 0.8705(7) 0.4469(3) 0.024(2) Uani 1 1 d . . . . .
C41 C 0.6612(8) 0.9530(7) 0.4275(3) 0.035(3) Uani 1 1 d . . . . .
H41 H 0.689324 0.986723 0.406080 0.042 Uiso 1 1 calc R U . . .
C42 C 0.5840(8) 0.9764(7) 0.4465(4) 0.038(3) Uani 1 1 d . . . . .
H42 H 0.551837 1.027645 0.439339 0.045 Uiso 1 1 calc R U . . .
C43 C 0.5659(6) 0.9093(7) 0.4772(4) 0.027(2) Uani 1 1 d . . . . .
H43 H 0.518969 0.907925 0.494671 0.033 Uiso 1 1 calc R U . . .
C44 C 0.7864(8) 0.9858(9) 0.5293(5) 0.046(3) Uani 1 1 d . . . . .
H44 H 0.835468 0.954260 0.524409 0.055 Uiso 1 1 calc R U . . .
C45 C 0.7602(8) 1.0647(8) 0.5070(5) 0.045(3) Uani 1 1 d . . . . .
H45 H 0.787806 1.095979 0.484471 0.054 Uiso 1 1 calc R U . . .
C46 C 0.6835(9) 1.0883(9) 0.5251(5) 0.047(3) Uani 1 1 d . . . . .
H46 H 0.650621 1.138442 0.516846 0.056 Uiso 1 1 calc R U . . .
C47 C 0.6663(7) 1.0238(9) 0.5569(4) 0.041(3) Uani 1 1 d . . . . .
H47 H 0.618905 1.022488 0.573992 0.050 Uiso 1 1 calc R U . . .
C48 C 0.7288(8) 0.9621(9) 0.5596(4) 0.040(3) Uani 1 1 d . . . . .
H48 H 0.731748 0.911747 0.579011 0.048 Uiso 1 1 calc R U . . .
C49A C 0.5201(15) 0.6670(16) 0.4997(8) 0.040(5) Uani 0.6085(17) 1 d . U P A 1
C50A C 0.4862(19) 0.671(2) 0.4561(10) 0.046(7) Uani 0.6085(17) 1 d . U P A 1
H50A H 0.519451 0.690542 0.432706 0.055 Uiso 0.6085(17) 1 calc R U P A 1
C51A C 0.4091(19) 0.649(2) 0.4458(11) 0.059(8) Uani 0.6085(17) 1 d . U P A 1
H51A H 0.386640 0.660281 0.416199 0.071 Uiso 0.6085(17) 1 calc R U P A 1
C52A C 0.359(3) 0.609(3) 0.4785(13) 0.097(11) Uani 0.6085(17) 1 d . U P A 1
H52A H 0.308455 0.580515 0.470095 0.117 Uiso 0.6085(17) 1 calc R U P A 1
C53A C 0.389(2) 0.615(3) 0.5249(14) 0.103(12) Uani 0.6085(17) 1 d . U P A 1
H53A H 0.353665 0.605692 0.548865 0.124 Uiso 0.6085(17) 1 calc R U P A 1
C54A C 0.4723(19) 0.637(2) 0.5335(11) 0.076(8) Uani 0.6085(17) 1 d . U P A 1
H54A H 0.496047 0.629791 0.563174 0.091 Uiso 0.6085(17) 1 calc R U P A 1
C49B C 0.5583(19) 0.677(2) 0.4968(10) 0.025(6) Uani 0.3915(17) 1 d . U P A 2
C50B C 0.506(3) 0.693(3) 0.4553(16) 0.039(10) Uani 0.3915(17) 1 d . U P A 2
H50B H 0.515730 0.743426 0.436826 0.046 Uiso 0.3915(17) 1 calc R U P A 2
C51B C 0.439(3) 0.629(3) 0.4432(14) 0.040(9) Uani 0.3915(17) 1 d . U P A 2
H51B H 0.413199 0.630883 0.413740 0.048 Uiso 0.3915(17) 1 calc R U P A 2
C52B C 0.414(2) 0.570(2) 0.4729(12) 0.047(8) Uani 0.3915(17) 1 d . U P A 2
H52B H 0.363553 0.539406 0.468328 0.056 Uiso 0.3915(17) 1 calc R U P A 2
C53B C 0.465(2) 0.556(2) 0.5114(12) 0.049(8) Uani 0.3915(17) 1 d . U P A 2
H53B H 0.452971 0.507462 0.530396 0.059 Uiso 0.3915(17) 1 calc R U P A 2
C54B C 0.532(2) 0.606(2) 0.5235(11) 0.043(7) Uani 0.3915(17) 1 d . U P A 2
H54B H 0.561555 0.593381 0.551042 0.051 Uiso 0.3915(17) 1 calc R U P A 2
C55 C 0.6230(7) 0.7635(9) 0.5810(5) 0.043(3) Uani 1 1 d . . . . .
C56 C 0.5524(9) 0.8070(9) 0.5907(5) 0.050(4) Uani 1 1 d . . . . .
H56 H 0.510448 0.817537 0.568111 0.060 Uiso 1 1 calc R U . . .
C57 C 0.5447(10) 0.8348(9) 0.6346(6) 0.062(5) Uani 1 1 d . . . . .
H57 H 0.496876 0.866296 0.641859 0.075 Uiso 1 1 calc R U . . .
C58 C 0.6030(9) 0.8187(8) 0.6676(5) 0.048(4) Uani 1 1 d . . . . .
H58 H 0.596058 0.839451 0.697358 0.058 Uiso 1 1 calc R U . . .
C59 C 0.6718(8) 0.7723(9) 0.6578(5) 0.046(3) Uani 1 1 d . . . . .
H59 H 0.712114 0.758860 0.680968 0.055 Uiso 1 1 calc R U . . .
C60 C 0.6823(7) 0.7450(9) 0.6137(5) 0.046(3) Uani 1 1 d . . . . .
H60 H 0.730255 0.713828 0.606316 0.055 Uiso 1 1 calc R U . . .
C61 C 0.7559(7) 0.7558(8) 0.3739(5) 0.042(3) Uani 1 1 d . U . . .
C62A C 0.8084(12) 0.6962(14) 0.3602(7) 0.022(4) Uani 0.6085(17) 1 d . U P A 1
H62A H 0.852932 0.676452 0.379370 0.026 Uiso 0.6085(17) 1 calc R U P A 1
C63A C 0.7962(14) 0.6642(16) 0.3178(9) 0.035(5) Uani 0.6085(17) 1 d . U P A 1
H63A H 0.835718 0.625436 0.306093 0.042 Uiso 0.6085(17) 1 calc R U P A 1
C64A C 0.7279(19) 0.686(2) 0.2911(10) 0.043(7) Uani 0.6085(17) 1 d . U P A 1
H64A H 0.717162 0.654471 0.263849 0.052 Uiso 0.6085(17) 1 calc R U P A 1
C62B C 0.795(2) 0.676(2) 0.3470(12) 0.021(7) Uani 0.3915(17) 1 d . U P A 2
H62B H 0.841565 0.649411 0.361759 0.025 Uiso 0.3915(17) 1 calc R U P A 2
C63B C 0.772(2) 0.638(2) 0.3060(12) 0.034(8) Uani 0.3915(17) 1 d . U P A 2
H63B H 0.796926 0.585731 0.295241 0.041 Uiso 0.3915(17) 1 calc R U P A 2
C64B C 0.707(3) 0.684(3) 0.2803(15) 0.039(10) Uani 0.3915(17) 1 d . U P A 2
H64B H 0.688430 0.666535 0.250735 0.047 Uiso 0.3915(17) 1 calc R U P A 2
C65 C 0.6739(9) 0.7538(10) 0.3024(6) 0.056(4) Uani 1 1 d . U . . .
H65 H 0.630999 0.775076 0.282574 0.067 Uiso 1 1 calc R U . A 1
C66 C 0.6896(7) 0.7869(9) 0.3463(6) 0.052(4) Uani 1 1 d . . . . .
H66 H 0.654688 0.831267 0.357497 0.063 Uiso 1 1 calc R U . . .
C67 C 0.8662(7) 0.8842(10) 0.4257(4) 0.044(3) Uani 1 1 d . . . . .
C68 C 0.9366(9) 0.8849(13) 0.4544(5) 0.065(5) Uani 1 1 d . . . . .
H68 H 0.941638 0.842675 0.478236 0.078 Uiso 1 1 calc R U . . .
C69 C 0.9966(11) 0.9431(13) 0.4493(6) 0.069(5) Uani 1 1 d . . . . .
H69 H 1.043484 0.942727 0.469457 0.083 Uiso 1 1 calc R U . . .
C70 C 0.9904(10) 1.0046(13) 0.4142(6) 0.069(5) Uani 1 1 d . . . . .
H70 H 1.032198 1.047681 0.411059 0.083 Uiso 1 1 calc R U . . .
C71 C 0.9235(11) 1.0033(14) 0.3840(6) 0.071(5) Uani 1 1 d . . . . .
H71 H 0.920647 1.043961 0.359468 0.086 Uiso 1 1 calc R U . . .
C72 C 0.8603(7) 0.9427(11) 0.3892(5) 0.054(4) Uani 1 1 d . . . . .
H72 H 0.814395 0.941186 0.368346 0.065 Uiso 1 1 calc R U . . .
C73A C 0.7528(15) 0.5830(15) 0.4464(7) 0.028(5) Uani 0.6085(17) 1 d . U P A 1
C74A C 0.9131(17) 0.6405(17) 0.4731(8) 0.047(5) Uani 0.6085(17) 1 d . U P A 1
C75A C 0.8160(12) 0.5711(13) 0.5343(6) 0.032(4) Uani 0.6085(17) 1 d . U P A 1
C73B C 0.723(2) 0.589(2) 0.4525(11) 0.025(7) Uani 0.3915(17) 1 d . U P A 2
C74B C 0.881(3) 0.610(3) 0.4853(15) 0.056(10) Uani 0.3915(17) 1 d . U P A 2
C75B C 0.761(2) 0.584(2) 0.5481(10) 0.036(7) Uani 0.3915(17) 1 d . U P A 2
C76 C 0.8450(7) 0.7513(8) 0.5425(3) 0.030(2) Uani 1 1 d . . . . .

loop_
_atom_site_aniso_label
_atom_site_aniso_U_11
_atom_site_aniso_U_22
_atom_site_aniso_U_33
_atom_site_aniso_U_23
_atom_site_aniso_U_13
_atom_site_aniso_U_12
Bi1 0.0279(2) 0.01473(16) 0.0283(2) 0.00082(14) -0.00541(15) -0.00175(14)
W1 0.0262(2) 0.01854(18) 0.02243(19) 0.00354(15) -0.00279(15) 0.00005(15)
Fe1 0.0241(7) 0.0218(7) 0.0310(8) 0.0019(6) -0.0004(6) 0.0018(6)
Fe2 0.0236(7) 0.0215(7) 0.0256(7) -0.0052(6) 0.0036(6) -0.0058(6)
P1 0.0104(10) 0.0137(10) 0.0243(12) 0.0039(9) -0.0002(9) 0.0006(8)
O1 0.023(4) 0.052(5) 0.048(5) 0.002(4) 0.010(4) 0.003(4)
O2 0.099(10) 0.087(9) 0.073(8) 0.062(7) 0.001(7) -0.026(8)
O3 0.070(7) 0.048(6) 0.079(8) -0.032(6) 0.005(6) -0.003(5)
O4 0.029(5) 0.071(7) 0.046(5) -0.003(5) -0.011(4) 0.021(4)
C1 0.017(4) 0.023(5) 0.023(5) -0.001(4) -0.004(4) -0.007(4)
C2 0.021(5) 0.021(5) 0.022(5) 0.003(4) 0.000(4) 0.002(4)
C3 0.029(5) 0.027(5) 0.020(5) 0.003(4) -0.001(4) -0.003(4)
C4 0.033(6) 0.032(6) 0.026(5) -0.001(4) -0.001(4) 0.005(5)
C5 0.039(6) 0.022(5) 0.030(6) -0.004(4) -0.015(5) 0.002(5)
C6 0.023(5) 0.030(6) 0.046(7) 0.006(5) -0.001(5) 0.010(4)
C7 0.029(6) 0.036(6) 0.048(7) -0.001(5) -0.002(5) 0.007(5)
C8 0.020(6) 0.057(9) 0.110(14) 0.013(9) -0.016(7) -0.013(6)
C9 0.024(6) 0.108(14) 0.050(8) 0.017(9) 0.007(6) 0.002(8)
C10 0.029(6) 0.050(8) 0.068(10) 0.002(7) -0.005(6) 0.010(6)
C11 0.034(6) 0.018(5) 0.030(5) 0.000(4) -0.007(4) -0.009(4)
C12 0.041(7) 0.022(5) 0.041(6) -0.005(5) -0.007(5) 0.000(5)
C13 0.026(6) 0.038(6) 0.045(7) 0.004(5) -0.004(5) 0.007(5)
C14 0.043(7) 0.039(6) 0.031(6) -0.001(5) -0.001(5) -0.009(5)
C15 0.043(7) 0.026(6) 0.045(7) -0.001(5) -0.003(5) -0.015(5)
C16 0.043(7) 0.023(5) 0.033(6) 0.006(4) -0.006(5) -0.003(5)
C17 0.023(5) 0.014(4) 0.039(6) 0.005(4) -0.009(4) -0.001(4)
C18 0.055(8) 0.030(6) 0.037(7) -0.008(5) 0.000(6) 0.013(6)
C19 0.047(8) 0.043(7) 0.056(9) -0.022(7) 0.000(6) 0.007(6)
C20 0.048(8) 0.023(6) 0.075(10) -0.004(6) -0.022(7) 0.012(5)
C21 0.039(7) 0.034(7) 0.067(9) 0.019(6) -0.006(6) 0.005(5)
C22 0.039(7) 0.035(6) 0.036(6) 0.009(5) 0.000(5) 0.003(5)
C23 0.022(5) 0.018(4) 0.029(5) 0.010(4) 0.000(4) -0.006(4)
C24 0.023(5) 0.018(5) 0.036(6) 0.005(4) -0.004(4) -0.001(4)
C25 0.025(6) 0.043(7) 0.045(7) 0.011(6) -0.012(5) -0.004(5)
C26 0.022(5) 0.037(6) 0.054(8) 0.012(6) -0.005(5) 0.002(5)
C27 0.029(6) 0.032(6) 0.046(7) 0.009(5) 0.010(5) 0.003(5)
C28 0.037(6) 0.024(5) 0.030(6) 0.003(4) -0.002(5) 0.002(5)
C29 0.026(5) 0.012(4) 0.027(5) -0.004(4) 0.003(4) 0.003(4)
C30 0.021(5) 0.017(4) 0.034(6) -0.005(4) -0.007(4) -0.001(4)
C31 0.029(6) 0.029(6) 0.064(9) -0.005(6) -0.010(6) 0.000(5)
C32 0.031(6) 0.022(5) 0.061(8) -0.007(5) 0.005(6) -0.007(5)
C33 0.034(6) 0.026(5) 0.048(7) 0.004(5) 0.003(5) -0.002(5)
C34 0.022(5) 0.018(5) 0.029(5) 0.000(4) -0.002(4) -0.002(4)
C35 0.032(6) 0.031(6) 0.026(5) 0.013(4) 0.003(4) -0.005(5)
C36 0.036(7) 0.043(7) 0.049(8) 0.028(6) -0.004(6) -0.005(5)
C37 0.039(6) 0.041(7) 0.022(5) -0.012(5) 0.003(5) -0.005(5)
C38 0.063(9) 0.036(7) 0.031(6) -0.002(5) -0.006(6) 0.002(6)
P2A 0.007(3) 0.010(2) 0.009(2) 0.0012(16) 0.0039(18) 0.0005(18)
W2A 0.0226(9) 0.0184(4) 0.0169(6) 0.0017(4) 0.0013(5) 0.0033(6)
Bi2A 0.0191(4) 0.0232(5) 0.0169(4) 0.0014(4) -0.0001(2) -0.0056(4)
O5A 0.066(13) 0.043(10) 0.043(10) 0.001(8) -0.017(10) -0.015(11)
O6A 0.029(7) 0.068(10) 0.050(9) 0.009(8) 0.014(6) 0.019(7)
O7A 0.082(11) 0.038(8) 0.055(9) 0.021(7) -0.012(8) 0.014(8)
P2B 0.020(3) 0.018(4) 0.021(3) -0.001(2) 0.0017(17) 0.000(2)
W2B 0.0225(14) 0.0224(7) 0.0234(13) -0.0038(8) -0.0044(8) 0.0099(10)
Bi2B 0.0132(10) 0.0257(9) 0.0219(11) 0.0010(7) 0.0031(7) -0.0020(7)
O5B 0.050(16) 0.033(12) 0.060(15) -0.005(11) 0.001(14) -0.006(13)
O6B 0.042(12) 0.090(16) 0.068(14) -0.010(13) 0.028(11) 0.027(12)
O7B 0.082(15) 0.042(11) 0.033(10) 0.013(9) -0.015(10) -0.005(11)
O8 0.041(5) 0.058(6) 0.035(5) -0.011(4) -0.006(4) -0.007(4)
C39 0.017(4) 0.020(4) 0.020(5) 0.004(4) 0.000(4) -0.003(4)
C40 0.038(6) 0.020(5) 0.015(4) -0.001(4) 0.006(4) -0.005(4)
C41 0.066(8) 0.026(5) 0.014(5) 0.003(4) 0.009(5) -0.010(5)
C42 0.065(8) 0.021(5) 0.026(6) 0.001(4) -0.020(5) 0.011(5)
C43 0.020(5) 0.029(5) 0.033(6) -0.006(4) -0.002(4) 0.004(4)
C44 0.030(6) 0.041(7) 0.066(9) -0.032(7) -0.006(6) -0.008(5)
C45 0.048(8) 0.028(6) 0.060(9) -0.012(6) 0.010(6) -0.018(6)
C46 0.052(8) 0.029(6) 0.058(8) -0.023(6) -0.009(7) 0.005(6)
C47 0.024(6) 0.055(8) 0.045(7) -0.020(6) 0.004(5) -0.003(5)
C48 0.038(7) 0.049(7) 0.032(6) -0.014(5) -0.012(5) -0.013(6)
C49A 0.034(8) 0.046(9) 0.040(8) 0.012(7) -0.009(7) -0.013(7)
C50A 0.048(11) 0.051(11) 0.039(10) 0.006(8) 0.001(8) -0.006(8)
C51A 0.059(11) 0.066(11) 0.052(10) 0.002(8) -0.004(8) -0.004(9)
C52A 0.097(14) 0.106(14) 0.088(13) 0.003(9) -0.003(9) -0.012(9)
C53A 0.100(14) 0.112(15) 0.097(14) 0.007(9) -0.001(9) -0.012(10)
C54A 0.065(11) 0.091(12) 0.071(11) 0.006(9) -0.007(8) -0.023(9)
C49B 0.024(9) 0.028(9) 0.025(9) -0.001(7) 0.007(8) 0.002(8)
C50B 0.041(13) 0.038(13) 0.037(13) -0.001(9) 0.002(9) -0.003(9)
C51B 0.041(12) 0.041(12) 0.037(11) -0.003(9) 0.003(9) 0.007(9)
C52B 0.054(11) 0.044(11) 0.042(11) -0.008(9) 0.004(9) -0.004(9)
C53B 0.055(12) 0.043(11) 0.048(11) 0.009(9) 0.002(9) 0.000(9)
C54B 0.054(11) 0.038(10) 0.035(10) -0.003(8) -0.002(8) 0.005(9)
C55 0.015(5) 0.038(7) 0.077(9) -0.014(6) 0.012(5) 0.006(5)
C56 0.046(8) 0.032(6) 0.073(10) 0.019(7) 0.015(7) 0.016(6)
C57 0.069(10) 0.033(7) 0.091(12) 0.020(8) 0.055(10) 0.020(7)
C58 0.055(9) 0.029(6) 0.064(9) 0.000(6) 0.035(7) -0.001(6)
C59 0.028(6) 0.053(8) 0.056(8) -0.021(7) 0.010(6) -0.011(6)
C60 0.018(5) 0.056(8) 0.064(9) -0.035(7) 0.004(5) -0.004(5)
C61 0.025(5) 0.032(5) 0.069(7) 0.012(5) 0.002(5) 0.004(4)
C62A 0.017(7) 0.029(8) 0.021(8) 0.002(6) 0.003(6) -0.003(6)
C63A 0.036(8) 0.036(8) 0.035(9) -0.001(7) 0.007(7) 0.005(7)
C64A 0.048(11) 0.044(10) 0.038(10) 0.000(8) 0.003(8) -0.004(8)
C62B 0.022(10) 0.021(10) 0.019(10) -0.003(8) 0.000(8) 0.001(8)
C63B 0.034(11) 0.038(11) 0.032(11) 0.001(8) 0.009(8) -0.003(9)
C64B 0.038(13) 0.039(13) 0.039(13) 0.001(9) 0.001(9) -0.003(9)
C65 0.041(6) 0.053(7) 0.075(8) -0.007(6) -0.002(6) -0.002(6)
C66 0.020(6) 0.037(7) 0.097(12) -0.019(7) -0.019(7) 0.007(5)
C67 0.031(6) 0.065(9) 0.036(7) -0.023(6) -0.011(5) 0.018(6)
C68 0.038(8) 0.102(14) 0.056(9) -0.051(9) -0.005(7) 0.004(8)
C69 0.064(11) 0.080(12) 0.062(11) -0.032(10) -0.012(9) -0.001(9)
C70 0.051(9) 0.079(12) 0.079(12) -0.034(10) 0.014(9) -0.024(9)
C71 0.062(11) 0.106(15) 0.048(9) -0.015(9) 0.022(8) 0.004(10)
C72 0.018(6) 0.075(10) 0.070(10) -0.029(8) 0.015(6) 0.008(6)
C73A 0.037(9) 0.026(8) 0.022(8) -0.001(6) 0.010(7) 0.004(7)
C74A 0.055(9) 0.043(9) 0.042(9) 0.001(7) -0.003(8) 0.002(8)
C75A 0.038(8) 0.036(7) 0.023(7) 0.005(6) 0.006(6) -0.004(6)
C73B 0.024(10) 0.026(10) 0.024(10) 0.003(8) -0.002(8) 0.002(8)
C74B 0.053(13) 0.058(13) 0.057(13) -0.002(9) 0.000(9) 0.001(9)
C75B 0.039(10) 0.036(10) 0.032(10) 0.008(8) -0.009(8) -0.001(8)
C76 0.029(5) 0.040(6) 0.020(5) -0.001(4) -0.004(4) 0.001(5)

loop_
_atom_type_symbol
_atom_type_description
_atom_type_scat_dispersion_real
_atom_type_scat_dispersion_imag
_atom_type_scat_source
C C 0.0033 0.0016 'International Tables Vol C Tables 4.2.6.8 and 6.1.1.4'
H H 0.0000 0.0000 'International Tables Vol C Tables 4.2.6.8 and 6.1.1.4'
Bi Bi -4.1077 10.2566 'International Tables Vol C Tables 4.2.6.8 and 6.1.1.4'
Fe Fe 0.3463 0.8444 'International Tables Vol C Tables 4.2.6.8 and 6.1.1.4'
O O 0.0106 0.0060 'International Tables Vol C Tables 4.2.6.8 and 6.1.1.4'
P P 0.1023 0.0942 'International Tables Vol C Tables 4.2.6.8 and 6.1.1.4'
W W -0.8490 6.8722 'International Tables Vol C Tables 4.2.6.8 and 6.1.1.4'

loop_
_geom_angle_atom_site_label_1
_geom_angle_atom_site_label_2
_geom_angle_atom_site_label_3
_geom_angle
_geom_angle_site_symmetry_1
_geom_angle_site_symmetry_3
_geom_angle_publ_flag
C1 Bi1 C11 100.0(4) . . ?
C1 Bi1 C17 105.5(4) . . ?
C11 Bi1 C17 99.0(4) . . ?
C1 Bi1 W1 100.0(3) . . ?
C11 Bi1 W1 124.3(3) . . ?
C17 Bi1 W1 124.3(3) . . ?
C36 W1 C37 92.9(6) . . ?
C36 W1 C38 87.1(5) . . ?
C37 W1 C38 89.6(5) . . ?
C36 W1 C35 87.6(5) . . ?
C37 W1 C35 90.8(5) . . ?
C38 W1 C35 174.7(5) . . ?
C36 W1 P1 175.7(4) . . ?
C37 W1 P1 89.1(4) . . ?
C38 W1 P1 96.7(4) . . ?
C35 W1 P1 88.6(3) . . ?
C36 W1 Bi1 96.5(4) . . ?
C37 W1 Bi1 170.6(4) . . ?
C38 W1 Bi1 90.1(4) . . ?
C35 W1 Bi1 90.4(3) . . ?
P1 W1 Bi1 81.56(6) . . ?
C1 Fe1 C2 41.2(4) . . ?
C1 Fe1 C3 69.4(4) . . ?
C2 Fe1 C3 41.6(4) . . ?
C1 Fe1 C9 157.7(6) . . ?
C2 Fe1 C9 157.8(6) . . ?
C3 Fe1 C9 119.7(6) . . ?
C1 Fe1 C5 41.5(4) . . ?
C2 Fe1 C5 69.4(4) . . ?
C3 Fe1 C5 68.8(4) . . ?
C9 Fe1 C5 119.7(6) . . ?
C1 Fe1 C4 68.8(4) . . ?
C2 Fe1 C4 69.2(4) . . ?
C3 Fe1 C4 40.8(4) . . ?
C9 Fe1 C4 104.0(5) . . ?
C5 Fe1 C4 40.2(4) . . ?
C1 Fe1 C10 123.5(5) . . ?
C2 Fe1 C10 162.0(5) . . ?
C3 Fe1 C10 153.8(5) . . ?
C9 Fe1 C10 39.9(6) . . ?
C5 Fe1 C10 104.8(5) . . ?
C4 Fe1 C10 118.0(5) . . ?
C1 Fe1 C8 161.1(6) . . ?
C2 Fe1 C8 124.1(6) . . ?
C3 Fe1 C8 107.1(5) . . ?
C9 Fe1 C8 40.4(7) . . ?
C5 Fe1 C8 156.1(7) . . ?
C4 Fe1 C8 121.4(6) . . ?
C10 Fe1 C8 68.0(6) . . ?
C1 Fe1 C6 109.6(4) . . ?
C2 Fe1 C6 126.6(4) . . ?
C3 Fe1 C6 163.0(5) . . ?
C9 Fe1 C6 68.0(6) . . ?
C5 Fe1 C6 122.4(5) . . ?
C4 Fe1 C6 155.8(5) . . ?
C10 Fe1 C6 41.2(5) . . ?
C8 Fe1 C6 68.1(6) . . ?
C1 Fe1 C7 125.4(5) . . ?
C2 Fe1 C7 110.5(4) . . ?
C3 Fe1 C7 125.1(5) . . ?
C9 Fe1 C7 68.2(6) . . ?
C5 Fe1 C7 160.3(5) . . ?
C4 Fe1 C7 159.4(5) . . ?
C10 Fe1 C7 68.9(5) . . ?
C8 Fe1 C7 40.5(6) . . ?
C6 Fe1 C7 40.8(5) . . ?
C41 Fe2 C47 156.9(5) . . ?
C41 Fe2 C43 68.8(5) . . ?
C47 Fe2 C43 108.0(5) . . ?
C41 Fe2 C39 69.1(4) . . ?
C47 Fe2 C39 124.4(5) . . ?
C43 Fe2 C39 40.9(4) . . ?
C41 Fe2 C46 120.8(5) . . ?
C47 Fe2 C46 39.9(6) . . ?
C43 Fe2 C46 121.5(5) . . ?
C39 Fe2 C46 158.6(5) . . ?
C41 Fe2 C40 40.8(4) . . ?
C47 Fe2 C40 161.2(5) . . ?
C43 Fe2 C40 68.4(4) . . ?
C39 Fe2 C40 40.8(4) . . ?
C46 Fe2 C40 158.0(5) . . ?
C41 Fe2 C42 41.8(5) . . ?
C47 Fe2 C42 121.1(5) . . ?
C43 Fe2 C42 40.1(5) . . ?
C39 Fe2 C42 68.8(4) . . ?
C46 Fe2 C42 105.1(5) . . ?
C40 Fe2 C42 68.9(4) . . ?
C41 Fe2 C45 106.0(5) . . ?
C47 Fe2 C45 67.7(5) . . ?
C43 Fe2 C45 157.7(5) . . ?
C39 Fe2 C45 159.5(5) . . ?
C46 Fe2 C45 41.1(5) . . ?
C40 Fe2 C45 122.7(5) . . ?
C42 Fe2 C45 121.7(5) . . ?
C41 Fe2 C44 123.9(6) . . ?
C47 Fe2 C44 66.7(5) . . ?
C43 Fe2 C44 160.1(5) . . ?
C39 Fe2 C44 124.8(5) . . ?
C46 Fe2 C44 67.8(5) . . ?
C40 Fe2 C44 110.0(5) . . ?
C42 Fe2 C44 159.4(6) . . ?
C45 Fe2 C44 40.4(6) . . ?
C41 Fe2 C48 160.6(5) . . ?
C47 Fe2 C48 39.5(5) . . ?
C43 Fe2 C48 124.3(5) . . ?
C39 Fe2 C48 110.3(5) . . ?
C46 Fe2 C48 67.1(6) . . ?
C40 Fe2 C48 126.2(5) . . ?
C42 Fe2 C48 157.4(5) . . ?
C45 Fe2 C48 67.3(6) . . ?
C44 Fe2 C48 39.4(5) . . ?
C2 P1 C29 103.5(5) . . ?
C2 P1 C23 102.4(5) . . ?
C29 P1 C23 103.2(4) . . ?
C2 P1 W1 114.8(3) . . ?
C29 P1 W1 121.3(3) . . ?
C23 P1 W1 109.5(3) . . ?
C2 C1 C5 108.0(9) . . ?
C2 C1 Fe1 69.7(6) . . ?
C5 C1 Fe1 69.7(6) . . ?
C2 C1 Bi1 117.1(7) . . ?
C5 C1 Bi1 134.9(7) . . ?
Fe1 C1 Bi1 124.9(5) . . ?
C1 C2 C3 107.3(9) . . ?
C1 C2 P1 124.1(8) . . ?
C3 C2 P1 128.5(8) . . ?
C1 C2 Fe1 69.1(6) . . ?
C3 C2 Fe1 69.3(6) . . ?
P1 C2 Fe1 129.5(5) . . ?
C4 C3 C2 107.6(9) . . ?
C4 C3 Fe1 70.0(6) . . ?
C2 C3 Fe1 69.1(6) . . ?
C4 C3 H3 126.2 . . ?
C2 C3 H3 126.2 . . ?
Fe1 C3 H3 126.3 . . ?
C5 C4 C3 108.9(10) . . ?
C5 C4 Fe1 69.6(6) . . ?
C3 C4 Fe1 69.2(6) . . ?
C5 C4 H4 125.5 . . ?
C3 C4 H4 125.5 . . ?
Fe1 C4 H4 127.3 . . ?
C4 C5 C1 108.1(9) . . ?
C4 C5 Fe1 70.2(6) . . ?
C1 C5 Fe1 68.8(5) . . ?
C4 C5 H5 126.0 . . ?
C1 C5 H5 126.0 . . ?
Fe1 C5 H5 126.6 . . ?
C7 C6 C10 107.8(11) . . ?
C7 C6 Fe1 70.2(6) . . ?
C10 C6 Fe1 68.9(7) . . ?
C7 C6 H6 126.1 . . ?
C10 C6 H6 126.1 . . ?
Fe1 C6 H6 126.4 . . ?
C8 C7 C6 106.7(12) . . ?
C8 C7 Fe1 68.8(7) . . ?
C6 C7 Fe1 69.1(7) . . ?
C8 C7 H7 126.7 . . ?
C6 C7 H7 126.7 . . ?
Fe1 C7 H7 127.0 . . ?
C9 C8 C7 108.5(14) . . ?
C9 C8 Fe1 69.2(8) . . ?
C7 C8 Fe1 70.7(7) . . ?
C9 C8 H8 125.8 . . ?
C7 C8 H8 125.8 . . ?
Fe1 C8 H8 126.0 . . ?
C10 C9 C8 109.7(14) . . ?
C10 C9 Fe1 70.6(8) . . ?
C8 C9 Fe1 70.4(8) . . ?
C10 C9 H9 125.1 . . ?
C8 C9 H9 125.1 . . ?
Fe1 C9 H9 125.4 . . ?
C9 C10 C6 107.3(13) . . ?
C9 C10 Fe1 69.5(8) . . ?
C6 C10 Fe1 69.8(7) . . ?
C9 C10 H10 126.3 . . ?
C6 C10 H10 126.3 . . ?
Fe1 C10 H10 125.9 . . ?
C12 C11 C16 119.4(10) . . ?
C12 C11 Bi1 119.5(7) . . ?
C16 C11 Bi1 121.0(8) . . ?
C13 C12 C11 120.2(10) . . ?
C13 C12 H12 119.9 . . ?
C11 C12 H12 119.9 . . ?
C12 C13 C14 120.5(11) . . ?
C12 C13 H13 119.8 . . ?
C14 C13 H13 119.8 . . ?
C13 C14 C15 120.2(11) . . ?
C13 C14 H14 119.9 . . ?
C15 C14 H14 119.9 . . ?
C16 C15 C14 119.6(11) . . ?
C16 C15 H15 120.2 . . ?
C14 C15 H15 120.2 . . ?
C15 C16 C11 120.2(11) . . ?
C15 C16 H16 119.9 . . ?
C11 C16 H16 119.9 . . ?
C22 C17 C18 120.1(10) . . ?
C22 C17 Bi1 117.3(9) . . ?
C18 C17 Bi1 122.5(8) . . ?
C19 C18 C17 118.1(12) . . ?
C19 C18 H18 121.0 . . ?
C17 C18 H18 121.0 . . ?
C20 C19 C18 121.5(13) . . ?
C20 C19 H19 119.3 . . ?
C18 C19 H19 119.3 . . ?
C19 C20 C21 120.4(12) . . ?
C19 C20 H20 119.8 . . ?
C21 C20 H20 119.8 . . ?
C20 C21 C22 119.9(13) . . ?
C20 C21 H21 120.1 . . ?
C22 C21 H21 120.1 . . ?
C17 C22 C21 120.1(12) . . ?
C17 C22 H22 120.0 . . ?
C21 C22 H22 120.0 . . ?
C24 C23 C28 119.2(10) . . ?
C24 C23 P1 121.5(8) . . ?
C28 C23 P1 118.7(8) . . ?
C25 C24 C23 120.0(11) . . ?
C25 C24 H24 120.0 . . ?
C23 C24 H24 120.0 . . ?
C24 C25 C26 119.8(11) . . ?
C24 C25 H25 120.1 . . ?
C26 C25 H25 120.1 . . ?
C27 C26 C25 119.9(11) . . ?
C27 C26 H26 120.0 . . ?
C25 C26 H26 120.0 . . ?
C28 C27 C26 120.2(12) . . ?
C28 C27 H27 119.9 . . ?
C26 C27 H27 119.9 . . ?
C27 C28 C23 120.8(11) . . ?
C27 C28 H28 119.6 . . ?
C23 C28 H28 119.6 . . ?
C30 C29 C34 119.3(9) . . ?
C30 C29 P1 119.2(7) . . ?
C34 C29 P1 121.2(8) . . ?
C31 C30 C29 120.4(10) . . ?
C31 C30 H30 119.8 . . ?
C29 C30 H30 119.8 . . ?
C30 C31 C32 120.1(11) . . ?
C30 C31 H31 119.9 . . ?
C32 C31 H31 119.9 . . ?
C31 C32 C33 120.4(11) . . ?
C31 C32 H32 119.8 . . ?
C33 C32 H32 119.8 . . ?
C32 C33 C34 119.3(11) . . ?
C32 C33 H33 120.3 . . ?
C34 C33 H33 120.3 . . ?
C33 C34 C29 120.4(10) . . ?
C33 C34 H34 119.8 . . ?
C29 C34 H34 119.8 . . ?
O1 C35 W1 176.5(10) . . ?
O2 C36 W1 176.5(14) . . ?
O3 C37 W1 177.6(12) . . ?
O4 C38 W1 177.2(12) . . ?
C67 P2A C61 115.2(10) . . ?
C67 P2A C40 102.7(9) . . ?
C61 P2A C40 98.2(8) . . ?
C67 P2A W2A 123.8(9) . . ?
C61 P2A W2A 111.1(8) . . ?
C40 P2A W2A 100.5(6) . . ?
C75A W2A C74A 86.2(9) . . ?
C75A W2A C76 87.7(7) . . ?
C74A W2A C76 93.6(8) . . ?
C75A W2A C73A 87.9(9) . . ?
C74A W2A C73A 90.0(10) . . ?
C76 W2A C73A 174.1(7) . . ?
C75A W2A P2A 174.0(7) . . ?
C74A W2A P2A 88.3(8) . . ?
C76 W2A P2A 95.0(5) . . ?
C73A W2A P2A 89.7(7) . . ?
C75A W2A Bi2A 96.5(6) . . ?
C74A W2A Bi2A 177.0(7) . . ?
C76 W2A Bi2A 87.9(3) . . ?
C73A W2A Bi2A 88.7(7) . . ?
P2A W2A Bi2A 89.0(3) . . ?
C55 Bi2A C49A 96.5(7) . . ?
C55 Bi2A C39 98.9(4) . . ?
C49A Bi2A C39 96.8(6) . . ?
C55 Bi2A W2A 119.6(3) . . ?
C49A Bi2A W2A 136.5(7) . . ?
C39 Bi2A W2A 100.2(3) . . ?
C49B P2B C39 102.3(12) . . ?
C49B P2B C55 99.3(11) . . ?
C39 P2B C55 113.4(7) . . ?
C49B P2B W2B 114.1(11) . . ?
C39 P2B W2B 112.0(7) . . ?
C55 P2B W2B 114.5(6) . . ?
C74B W2B C75B 91.5(17) . . ?
C74B W2B C76 90.0(13) . . ?
C75B W2B C76 91.5(10) . . ?
C74B W2B C73B 86.8(16) . . ?
C75B W2B C73B 91.4(13) . . ?
C76 W2B C73B 175.7(11) . . ?
C74B W2B P2B 175.9(13) . . ?
C75B W2B P2B 89.4(10) . . ?
C76 W2B P2B 94.0(4) . . ?
C73B W2B P2B 89.2(10) . . ?
C74B W2B Bi2B 96.8(14) . . ?
C75B W2B Bi2B 171.2(10) . . ?
C76 W2B Bi2B 91.2(4) . . ?
C73B W2B Bi2B 86.4(10) . . ?
P2B W2B Bi2B 82.1(3) . . ?
C61 Bi2B C67 104.3(6) . . ?
C61 Bi2B C40 102.3(5) . . ?
C67 Bi2B C40 101.2(5) . . ?
C61 Bi2B W2B 117.0(4) . . ?
C67 Bi2B W2B 126.6(4) . . ?
C40 Bi2B W2B 101.4(3) . . ?
C43 C39 C40 107.2(9) . . ?
C43 C39 P2B 131.8(9) . . ?
C40 C39 P2B 120.9(8) . . ?
C43 C39 Fe2 69.5(6) . . ?
C40 C39 Fe2 69.8(5) . . ?
P2B C39 Fe2 123.3(6) . . ?
C43 C39 Bi2A 132.2(7) . . ?
C40 C39 Bi2A 120.5(7) . . ?
Fe2 C39 Bi2A 128.3(5) . . ?
C41 C40 C39 108.6(9) . . ?
C41 C40 Bi2B 129.0(8) . . ?
C39 C40 Bi2B 122.3(7) . . ?
C41 C40 Fe2 69.2(6) . . ?
C39 C40 Fe2 69.4(5) . . ?
Bi2B C40 Fe2 129.7(6) . . ?
C41 C40 P2A 123.6(9) . . ?
C39 C40 P2A 127.7(8) . . ?
Fe2 C40 P2A 128.5(7) . . ?
C40 C41 C42 107.3(9) . . ?
C40 C41 Fe2 70.0(6) . . ?
C42 C41 Fe2 69.6(6) . . ?
C40 C41 H41 126.4 . . ?
C42 C41 H41 126.4 . . ?
Fe2 C41 H41 125.5 . . ?
C43 C42 C41 107.3(9) . . ?
C43 C42 Fe2 69.5(6) . . ?
C41 C42 Fe2 68.6(6) . . ?
C43 C42 H42 126.4 . . ?
C41 C42 H42 126.4 . . ?
Fe2 C42 H42 127.1 . . ?
C42 C43 C39 109.6(10) . . ?
C42 C43 Fe2 70.3(7) . . ?
C39 C43 Fe2 69.7(6) . . ?
C42 C43 H43 125.2 . . ?
C39 C43 H43 125.2 . . ?
Fe2 C43 H43 126.4 . . ?
C48 C44 C45 108.6(12) . . ?
C48 C44 Fe2 70.4(7) . . ?
C45 C44 Fe2 69.8(7) . . ?
C48 C44 H44 125.7 . . ?
C45 C44 H44 125.7 . . ?
Fe2 C44 H44 125.8 . . ?
C44 C45 C46 106.3(12) . . ?
C44 C45 Fe2 69.9(7) . . ?
C46 C45 Fe2 69.2(7) . . ?
C44 C45 H45 126.9 . . ?
C46 C45 H45 126.9 . . ?
Fe2 C45 H45 125.7 . . ?
C47 C46 C45 107.2(12) . . ?
C47 C46 Fe2 69.8(7) . . ?
C45 C46 Fe2 69.7(7) . . ?
C47 C46 H46 126.4 . . ?
C45 C46 H46 126.4 . . ?
Fe2 C46 H46 125.7 . . ?
C48 C47 C46 109.3(12) . . ?
C48 C47 Fe2 70.9(7) . . ?
C46 C47 Fe2 70.3(7) . . ?
C48 C47 H47 125.3 . . ?
C46 C47 H47 125.3 . . ?
Fe2 C47 H47 125.0 . . ?
C47 C48 C44 108.6(13) . . ?
C47 C48 Fe2 69.6(7) . . ?
C44 C48 Fe2 70.2(7) . . ?
C47 C48 H48 125.7 . . ?
C44 C48 H48 125.7 . . ?
Fe2 C48 H48 126.1 . . ?
C50A C49A C54A 119(2) . . ?
C50A C49A Bi2A 120(2) . . ?
C54A C49A Bi2A 121.1(18) . . ?
C51A C50A C49A 122(3) . . ?
C51A C50A H50A 118.8 . . ?
C49A C50A H50A 118.8 . . ?
C50A C51A C52A 121(3) . . ?
C50A C51A H51A 119.3 . . ?
C52A C51A H51A 119.3 . . ?
C51A C52A C53A 116(4) . . ?
C51A C52A H52A 122.0 . . ?
C53A C52A H52A 122.0 . . ?
C54A C53A C52A 118(4) . . ?
C54A C53A H53A 121.0 . . ?
C52A C53A H53A 121.0 . . ?
C49A C54A C53A 121(3) . . ?
C49A C54A H54A 119.3 . . ?
C53A C54A H54A 119.3 . . ?
C54B C49B C50B 115(3) . . ?
C54B C49B P2B 122(3) . . ?
C50B C49B P2B 123(3) . . ?
C49B C50B C51B 119(4) . . ?
C49B C50B H50B 120.6 . . ?
C51B C50B H50B 120.6 . . ?
C52B C51B C50B 121(4) . . ?
C52B C51B H51B 119.5 . . ?
C50B C51B H51B 119.5 . . ?
C51B C52B C53B 117(4) . . ?
C51B C52B H52B 121.6 . . ?
C53B C52B H52B 121.6 . . ?
C54B C53B C52B 125(3) . . ?
C54B C53B H53B 117.6 . . ?
C52B C53B H53B 117.6 . . ?
C53B C54B C49B 122(3) . . ?
C53B C54B H54B 118.8 . . ?
C49B C54B H54B 118.8 . . ?
C60 C55 C56 121.6(14) . . ?
C60 C55 P2B 120.2(9) . . ?
C56 C55 P2B 117.6(12) . . ?
C60 C55 Bi2A 116.7(8) . . ?
C56 C55 Bi2A 121.7(11) . . ?
C55 C56 C57 117.5(15) . . ?
C55 C56 H56 121.3 . . ?
C57 C56 H56 121.3 . . ?
C58 C57 C56 122.3(13) . . ?
C58 C57 H57 118.8 . . ?
C56 C57 H57 118.8 . . ?
C57 C58 C59 119.6(14) . . ?
C57 C58 H58 120.2 . . ?
C59 C58 H58 120.2 . . ?
C58 C59 C60 119.4(14) . . ?
C58 C59 H59 120.3 . . ?
C60 C59 H59 120.3 . . ?
C55 C60 C59 119.5(12) . . ?
C55 C60 H60 120.3 . . ?
C59 C60 H60 120.3 . . ?
C62A C61 C66 122.8(16) . . ?
C66 C61 C62B 105.9(16) . . ?
C62A C61 P2A 108.1(13) . . ?
C66 C61 P2A 128.4(11) . . ?
C66 C61 Bi2B 125.6(11) . . ?
C62B C61 Bi2B 128.2(14) . . ?
C61 C62A C63A 117.3(19) . . ?
C61 C62A H62A 121.3 . . ?
C63A C62A H62A 121.3 . . ?
C62A C63A C64A 122(2) . . ?
C62A C63A H63A 119.1 . . ?
C64A C63A H63A 119.1 . . ?
C63A C64A C65 123(3) . . ?
C63A C64A H64A 118.6 . . ?
C65 C64A H64A 118.6 . . ?
C63B C62B C61 131(3) . . ?
C63B C62B H62B 114.6 . . ?
C61 C62B H62B 114.6 . . ?
C62B C63B C64B 116(3) . . ?
C62B C63B H63B 122.2 . . ?
C64B C63B H63B 122.2 . . ?
C65 C64B C63B 114(4) . . ?
C65 C64B H64B 123.0 . . ?
C63B C64B H64B 123.0 . . ?
C64B C65 C66 131(2) . . ?
C64A C65 C66 113.0(18) . . ?
C64A C65 H65 123.5 . . ?
C66 C65 H65 123.5 . . ?
C65 C66 C61 121.5(13) . . ?
C65 C66 H66 119.2 . . ?
C61 C66 H66 119.2 . . ?
C72 C67 C68 119.4(15) . . ?
C72 C67 P2A 118.8(11) . . ?
C68 C67 P2A 120.8(15) . . ?
C72 C67 Bi2B 120.3(9) . . ?
C68 C67 Bi2B 119.9(13) . . ?
C69 C68 C67 121.7(19) . . ?
C69 C68 H68 119.1 . . ?
C67 C68 H68 119.1 . . ?
C68 C69 C70 119.7(17) . . ?
C68 C69 H69 120.2 . . ?
C70 C69 H69 120.2 . . ?
C71 C70 C69 120.2(17) . . ?
C71 C70 H70 119.9 . . ?
C69 C70 H70 119.9 . . ?
C70 C71 C72 120.5(19) . . ?
C70 C71 H71 119.8 . . ?
C72 C71 H71 119.8 . . ?
C71 C72 C67 118.3(15) . . ?
C71 C72 H72 120.8 . . ?
C67 C72 H72 120.8 . . ?
O5A C73A W2A 177(2) . . ?
O6A C74A W2A 174(2) . . ?
O7A C75A W2A 175.3(19) . . ?
O5B C73B W2B 178(3) . . ?
O6B C74B W2B 176(4) . . ?
O7B C75B W2B 179(4) . . ?
O8 C76 W2A 173.8(10) . . ?
O8 C76 W2B 172.4(10) . . ?

loop_
_geom_bond_atom_site_label_1
_geom_bond_atom_site_label_2
_geom_bond_distance
_geom_bond_site_symmetry_2
_geom_bond_publ_flag
Bi1 C1 2.205(10) . ?
Bi1 C11 2.221(10) . ?
Bi1 C17 2.228(10) . ?
Bi1 W1 2.8007(6) . ?
W1 C36 1.956(11) . ?
W1 C37 1.964(11) . ?
W1 C38 2.018(15) . ?
W1 C35 2.045(11) . ?
W1 P1 2.511(2) . ?
Fe1 C1 2.021(9) . ?
Fe1 C2 2.029(10) . ?
Fe1 C3 2.032(11) . ?
Fe1 C9 2.033(13) . ?
Fe1 C5 2.034(11) . ?
Fe1 C4 2.042(11) . ?
Fe1 C10 2.047(13) . ?
Fe1 C8 2.049(13) . ?
Fe1 C6 2.059(11) . ?
Fe1 C7 2.074(12) . ?
Fe2 C41 2.033(10) . ?
Fe2 C47 2.035(12) . ?
Fe2 C43 2.037(11) . ?
Fe2 C39 2.040(10) . ?
Fe2 C46 2.042(12) . ?
Fe2 C40 2.045(10) . ?
Fe2 C42 2.048(11) . ?
Fe2 C45 2.049(12) . ?
Fe2 C44 2.050(12) . ?
Fe2 C48 2.052(12) . ?
P1 C2 1.813(10) . ?
P1 C29 1.837(10) . ?
P1 C23 1.839(10) . ?
O1 C35 1.136(13) . ?
O2 C36 1.182(15) . ?
O3 C37 1.182(14) . ?
O4 C38 1.143(16) . ?
C1 C2 1.423(13) . ?
C1 C5 1.436(15) . ?
C2 C3 1.442(13) . ?
C3 C4 1.422(15) . ?
C3 H3 0.9500 . ?
C4 C5 1.400(16) . ?
C4 H4 0.9500 . ?
C5 H5 0.9500 . ?
C6 C7 1.439(17) . ?
C6 C10 1.446(19) . ?
C6 H6 0.9500 . ?
C7 C8 1.43(2) . ?
C7 H7 0.9500 . ?
C8 C9 1.41(2) . ?
C8 H8 0.9500 . ?
C9 C10 1.39(2) . ?
C9 H9 0.9500 . ?
C10 H10 0.9500 . ?
C11 C12 1.398(16) . ?
C11 C16 1.398(14) . ?
C12 C13 1.372(16) . ?
C12 H12 0.9500 . ?
C13 C14 1.382(17) . ?
C13 H13 0.9500 . ?
C14 C15 1.396(18) . ?
C14 H14 0.9500 . ?
C15 C16 1.384(16) . ?
C15 H15 0.9500 . ?
C16 H16 0.9500 . ?
C17 C22 1.378(15) . ?
C17 C18 1.410(16) . ?
C18 C19 1.380(17) . ?
C18 H18 0.9500 . ?
C19 C20 1.36(2) . ?
C19 H19 0.9500 . ?
C20 C21 1.38(2) . ?
C20 H20 0.9500 . ?
C21 C22 1.378(17) . ?
C21 H21 0.9500 . ?
C22 H22 0.9500 . ?
C23 C24 1.383(14) . ?
C23 C28 1.396(15) . ?
C24 C25 1.383(15) . ?
C24 H24 0.9500 . ?
C25 C26 1.398(18) . ?
C25 H25 0.9500 . ?
C26 C27 1.370(17) . ?
C26 H26 0.9500 . ?
C27 C28 1.364(16) . ?
C27 H27 0.9500 . ?
C28 H28 0.9500 . ?
C29 C30 1.389(14) . ?
C29 C34 1.394(14) . ?
C30 C31 1.381(15) . ?
C30 H30 0.9500 . ?
C31 C32 1.382(18) . ?
C31 H31 0.9500 . ?
C32 C33 1.387(17) . ?
C32 H32 0.9500 . ?
C33 C34 1.390(15) . ?
C33 H33 0.9500 . ?
C34 H34 0.9500 . ?
P2A C67 1.72(2) . ?
P2A C61 1.84(2) . ?
P2A C40 2.163(17) . ?
P2A W2A 2.707(16) . ?
W2A C75A 1.954(19) . ?
W2A C74A 1.98(3) . ?
W2A C76 2.020(11) . ?
W2A C73A 2.03(2) . ?
W2A Bi2A 2.810(2) . ?
Bi2A C55 2.131(14) . ?
Bi2A C49A 2.18(2) . ?
Bi2A C39 2.194(9) . ?
O5A C73A 1.14(3) . ?
O6A C74A 1.13(3) . ?
O7A C75A 1.19(2) . ?
P2B C49B 1.79(3) . ?
P2B C39 1.833(15) . ?
P2B C55 2.097(19) . ?
P2B W2B 2.529(13) . ?
W2B C74B 1.93(4) . ?
W2B C75B 1.98(3) . ?
W2B C76 2.020(12) . ?
W2B C73B 2.05(3) . ?
W2B Bi2B 2.718(6) . ?
Bi2B C61 1.885(16) . ?
Bi2B C67 1.929(16) . ?
Bi2B C40 2.010(11) . ?
O5B C73B 1.17(5) . ?
O6B C74B 1.22(5) . ?
O7B C75B 1.12(4) . ?
O8 C76 1.148(13) . ?
C39 C43 1.424(13) . ?
C39 C40 1.425(13) . ?
C40 C41 1.421(15) . ?
C41 C42 1.454(18) . ?
C41 H41 0.9500 . ?
C42 C43 1.401(16) . ?
C42 H42 0.9500 . ?
C43 H43 0.9500 . ?
C44 C48 1.384(19) . ?
C44 C45 1.41(2) . ?
C44 H44 0.9500 . ?
C45 C46 1.437(19) . ?
C45 H45 0.9500 . ?
C46 C47 1.39(2) . ?
C46 H46 0.9500 . ?
C47 C48 1.381(18) . ?
C47 H47 0.9500 . ?
C48 H48 0.9500 . ?
C49A C50A 1.38(4) . ?
C49A C54A 1.38(4) . ?
C50A C51A 1.33(4) . ?
C50A H50A 0.9500 . ?
C51A C52A 1.44(5) . ?
C51A H51A 0.9500 . ?
C52A C53A 1.44(5) . ?
C52A H52A 0.9500 . ?
C53A C54A 1.42(5) . ?
C53A H53A 0.9500 . ?
C54A H54A 0.9500 . ?
C49B C54B 1.40(5) . ?
C49B C50B 1.48(5) . ?
C50B C51B 1.49(6) . ?
C50B H50B 0.9500 . ?
C51B C52B 1.33(5) . ?
C51B H51B 0.9500 . ?
C52B C53B 1.40(5) . ?
C52B H52B 0.9500 . ?
C53B C54B 1.36(5) . ?
C53B H53B 0.9500 . ?
C54B H54B 0.9500 . ?
C55 C60 1.366(19) . ?
C55 C56 1.370(16) . ?
C56 C57 1.38(2) . ?
C56 H56 0.9500 . ?
C57 C58 1.36(2) . ?
C57 H57 0.9500 . ?
C58 C59 1.369(18) . ?
C58 H58 0.9500 . ?
C59 C60 1.395(18) . ?
C59 H59 0.9500 . ?
C60 H60 0.9500 . ?
C61 C62A 1.32(2) . ?
C61 C66 1.407(17) . ?
C61 C62B 1.59(4) . ?
C62A C63A 1.35(3) . ?
C62A H62A 0.9500 . ?
C63A C64A 1.38(4) . ?
C63A H63A 0.9500 . ?
C64A C65 1.40(3) . ?
C64A H64A 0.9500 . ?
C62B C63B 1.38(5) . ?
C62B H62B 0.9500 . ?
C63B C64B 1.45(5) . ?
C63B H63B 0.9500 . ?
C64B C65 1.36(5) . ?
C64B H64B 0.9500 . ?
C65 C66 1.41(2) . ?
C65 H65 0.9500 . ?
C66 H66 0.9500 . ?
C67 C72 1.40(2) . ?
C67 C68 1.400(18) . ?
C68 C69 1.33(2) . ?
C68 H68 0.9500 . ?
C69 C70 1.39(3) . ?
C69 H69 0.9500 . ?
C70 C71 1.38(2) . ?
C70 H70 0.9500 . ?
C71 C72 1.39(2) . ?
C71 H71 0.9500 . ?
C72 H72 0.9500 . ?

loop_
_geom_torsion_atom_site_label_1
_geom_torsion_atom_site_label_2
_geom_torsion_atom_site_label_3
_geom_torsion_atom_site_label_4
_geom_torsion
_geom_torsion_site_symmetry_1
_geom_torsion_site_symmetry_2
_geom_torsion_site_symmetry_3
_geom_torsion_site_symmetry_4
_geom_torsion_publ_flag
C5 C1 C2 C3 -0.4(11) . . . . ?
Fe1 C1 C2 C3 59.0(7) . . . . ?
Bi1 C1 C2 C3 178.7(6) . . . . ?
C5 C1 C2 P1 176.2(7) . . . . ?
Fe1 C1 C2 P1 -124.3(8) . . . . ?
Bi1 C1 C2 P1 -4.6(11) . . . . ?
C5 C1 C2 Fe1 -59.4(7) . . . . ?
Bi1 C1 C2 Fe1 119.7(6) . . . . ?
C29 P1 C2 C1 150.4(8) . . . . ?
C23 P1 C2 C1 -102.5(9) . . . . ?
W1 P1 C2 C1 16.0(9) . . . . ?
C29 P1 C2 C3 -33.7(10) . . . . ?
C23 P1 C2 C3 73.4(10) . . . . ?
W1 P1 C2 C3 -168.1(8) . . . . ?
C29 P1 C2 Fe1 60.4(7) . . . . ?
C23 P1 C2 Fe1 167.5(6) . . . . ?
W1 P1 C2 Fe1 -74.0(7) . . . . ?
C1 C2 C3 C4 0.7(11) . . . . ?
P1 C2 C3 C4 -175.8(8) . . . . ?
Fe1 C2 C3 C4 59.6(7) . . . . ?
C1 C2 C3 Fe1 -58.9(7) . . . . ?
P1 C2 C3 Fe1 124.7(8) . . . . ?
C2 C3 C4 C5 -0.7(12) . . . . ?
Fe1 C3 C4 C5 58.3(8) . . . . ?
C2 C3 C4 Fe1 -59.0(7) . . . . ?
C3 C4 C5 C1 0.4(12) . . . . ?
Fe1 C4 C5 C1 58.5(7) . . . . ?
C3 C4 C5 Fe1 -58.1(8) . . . . ?
C2 C1 C5 C4 0.0(12) . . . . ?
Fe1 C1 C5 C4 -59.4(8) . . . . ?
Bi1 C1 C5 C4 -178.9(8) . . . . ?
C2 C1 C5 Fe1 59.4(7) . . . . ?
Bi1 C1 C5 Fe1 -119.5(9) . . . . ?
C10 C6 C7 C8 0.1(13) . . . . ?
Fe1 C6 C7 C8 -58.8(8) . . . . ?
C10 C6 C7 Fe1 58.8(8) . . . . ?
C6 C7 C8 C9 -0.1(14) . . . . ?
Fe1 C7 C8 C9 -59.0(9) . . . . ?
C6 C7 C8 Fe1 58.9(8) . . . . ?
C7 C8 C9 C10 0.1(15) . . . . ?
Fe1 C8 C9 C10 -59.9(10) . . . . ?
C7 C8 C9 Fe1 60.0(9) . . . . ?
C8 C9 C10 C6 -0.1(15) . . . . ?
Fe1 C9 C10 C6 -59.8(8) . . . . ?
C8 C9 C10 Fe1 59.8(10) . . . . ?
C7 C6 C10 C9 0.0(14) . . . . ?
Fe1 C6 C10 C9 59.6(9) . . . . ?
C7 C6 C10 Fe1 -59.6(8) . . . . ?
C16 C11 C12 C13 -1.6(18) . . . . ?
Bi1 C11 C12 C13 -179.9(9) . . . . ?
C11 C12 C13 C14 0.8(19) . . . . ?
C12 C13 C14 C15 1(2) . . . . ?
C13 C14 C15 C16 -2.1(19) . . . . ?
C14 C15 C16 C11 1.3(18) . . . . ?
C12 C11 C16 C15 0.5(18) . . . . ?
Bi1 C11 C16 C15 178.8(9) . . . . ?
C22 C17 C18 C19 -0.5(18) . . . . ?
Bi1 C17 C18 C19 -177.1(9) . . . . ?
C17 C18 C19 C20 0(2) . . . . ?
C18 C19 C20 C21 0(2) . . . . ?
C19 C20 C21 C22 1(2) . . . . ?
C18 C17 C22 C21 1.9(18) . . . . ?
Bi1 C17 C22 C21 178.6(9) . . . . ?
C20 C21 C22 C17 -2(2) . . . . ?
C2 P1 C23 C24 17.4(9) . . . . ?
C29 P1 C23 C24 124.7(8) . . . . ?
W1 P1 C23 C24 -104.8(8) . . . . ?
C2 P1 C23 C28 -171.6(8) . . . . ?
C29 P1 C23 C28 -64.3(9) . . . . ?
W1 P1 C23 C28 66.2(8) . . . . ?
C28 C23 C24 C25 1.4(15) . . . . ?
P1 C23 C24 C25 172.4(8) . . . . ?
C23 C24 C25 C26 -2.7(17) . . . . ?
C24 C25 C26 C27 3.4(18) . . . . ?
C25 C26 C27 C28 -2.8(18) . . . . ?
C26 C27 C28 C23 1.5(17) . . . . ?
C24 C23 C28 C27 -0.8(16) . . . . ?
P1 C23 C28 C27 -172.1(8) . . . . ?
C2 P1 C29 C30 -104.2(9) . . . . ?
C23 P1 C29 C30 149.4(8) . . . . ?
W1 P1 C29 C30 26.4(9) . . . . ?
C2 P1 C29 C34 68.6(9) . . . . ?
C23 P1 C29 C34 -37.8(9) . . . . ?
W1 P1 C29 C34 -160.8(7) . . . . ?
C34 C29 C30 C31 0.1(16) . . . . ?
P1 C29 C30 C31 173.1(9) . . . . ?
C29 C30 C31 C32 -0.9(18) . . . . ?
C30 C31 C32 C33 2.6(19) . . . . ?
C31 C32 C33 C34 -3.7(19) . . . . ?
C32 C33 C34 C29 2.9(17) . . . . ?
C30 C29 C34 C33 -1.2(15) . . . . ?
P1 C29 C34 C33 -174.0(8) . . . . ?
C49B P2B C39 C43 63.4(15) . . . . ?
C55 P2B C39 C43 -42.5(14) . . . . ?
W2B P2B C39 C43 -174.0(9) . . . . ?
C49B P2B C39 C40 -120.4(13) . . . . ?
C55 P2B C39 C40 133.7(9) . . . . ?
W2B P2B C39 C40 2.3(11) . . . . ?
C49B P2B C39 Fe2 154.8(11) . . . . ?
C55 P2B C39 Fe2 48.9(10) . . . . ?
W2B P2B C39 Fe2 -82.6(8) . . . . ?
C43 C39 C40 C41 1.4(11) . . . . ?
P2B C39 C40 C41 -175.6(9) . . . . ?
Fe2 C39 C40 C41 -58.2(7) . . . . ?
Bi2A C39 C40 C41 178.5(7) . . . . ?
C43 C39 C40 Bi2B -175.7(7) . . . . ?
P2B C39 C40 Bi2B 7.3(13) . . . . ?
Fe2 C39 C40 Bi2B 124.7(7) . . . . ?
C43 C39 C40 Fe2 59.6(7) . . . . ?
P2B C39 C40 Fe2 -117.5(8) . . . . ?
Bi2A C39 C40 Fe2 -123.4(6) . . . . ?
C43 C39 C40 P2A -177.1(9) . . . . ?
Fe2 C39 C40 P2A 123.3(9) . . . . ?
Bi2A C39 C40 P2A 0.0(13) . . . . ?
C39 C40 C41 C42 -1.6(12) . . . . ?
Bi2B C40 C41 C42 175.2(8) . . . . ?
Fe2 C40 C41 C42 -60.0(7) . . . . ?
P2A C40 C41 C42 176.9(9) . . . . ?
C39 C40 C41 Fe2 58.3(7) . . . . ?
Bi2B C40 C41 Fe2 -124.9(9) . . . . ?
P2A C40 C41 Fe2 -123.1(9) . . . . ?
C40 C41 C42 C43 1.2(12) . . . . ?
Fe2 C41 C42 C43 -59.0(7) . . . . ?
C40 C41 C42 Fe2 60.2(7) . . . . ?
C41 C42 C43 C39 -0.4(12) . . . . ?
Fe2 C42 C43 C39 -58.8(7) . . . . ?
C41 C42 C43 Fe2 58.4(8) . . . . ?
C40 C39 C43 C42 -0.6(12) . . . . ?
P2B C39 C43 C42 176.0(10) . . . . ?
Fe2 C39 C43 C42 59.2(8) . . . . ?
Bi2A C39 C43 C42 -177.2(8) . . . . ?
C40 C39 C43 Fe2 -59.8(7) . . . . ?
P2B C39 C43 Fe2 116.8(10) . . . . ?
Bi2A C39 C43 Fe2 123.6(8) . . . . ?
C48 C44 C45 C46 0.0(13) . . . . ?
Fe2 C44 C45 C46 59.9(8) . . . . ?
C48 C44 C45 Fe2 -59.9(8) . . . . ?
C44 C45 C46 C47 -0.3(14) . . . . ?
Fe2 C45 C46 C47 60.0(9) . . . . ?
C44 C45 C46 Fe2 -60.3(8) . . . . ?
C45 C46 C47 C48 0.5(14) . . . . ?
Fe2 C46 C47 C48 60.5(9) . . . . ?
C45 C46 C47 Fe2 -60.0(8) . . . . ?
C46 C47 C48 C44 -0.5(14) . . . . ?
Fe2 C47 C48 C44 59.6(8) . . . . ?
C46 C47 C48 Fe2 -60.1(9) . . . . ?
C45 C44 C48 C47 0.3(13) . . . . ?
Fe2 C44 C48 C47 -59.2(8) . . . . ?
C45 C44 C48 Fe2 59.5(9) . . . . ?
C54A C49A C50A C51A 2(5) . . . . ?
Bi2A C49A C50A C51A -174(3) . . . . ?
C49A C50A C51A C52A -8(5) . . . . ?
C50A C51A C52A C53A 15(6) . . . . ?
C51A C52A C53A C54A -17(6) . . . . ?
C50A C49A C54A C53A -4(5) . . . . ?
Bi2A C49A C54A C53A 171(3) . . . . ?
C52A C53A C54A C49A 12(6) . . . . ?
C39 P2B C49B C54B -161(2) . . . . ?
C55 P2B C49B C54B -44(3) . . . . ?
W2B P2B C49B C54B 78(3) . . . . ?
C39 P2B C49B C50B 17(3) . . . . ?
C55 P2B C49B C50B 133(3) . . . . ?
W2B P2B C49B C50B -104(3) . . . . ?
C54B C49B C50B C51B -7(5) . . . . ?
P2B C49B C50B C51B 175(3) . . . . ?
C49B C50B C51B C52B 14(6) . . . . ?
C50B C51B C52B C53B -15(6) . . . . ?
C51B C52B C53B C54B 10(6) . . . . ?
C52B C53B C54B C49B -3(6) . . . . ?
C50B C49B C54B C53B 2(5) . . . . ?
P2B C49B C54B C53B 180(3) . . . . ?
C60 C55 C56 C57 3(2) . . . . ?
P2B C55 C56 C57 -168.2(11) . . . . ?
Bi2A C55 C56 C57 -179.8(10) . . . . ?
C55 C56 C57 C58 -2(2) . . . . ?
C56 C57 C58 C59 -1(2) . . . . ?
C57 C58 C59 C60 2(2) . . . . ?
C56 C55 C60 C59 -1(2) . . . . ?
P2B C55 C60 C59 169.3(11) . . . . ?
Bi2A C55 C60 C59 -178.9(10) . . . . ?
C58 C59 C60 C55 -1(2) . . . . ?
C67 P2A C61 C62A 83.2(15) . . . . ?
C40 P2A C61 C62A -168.6(12) . . . . ?
W2A P2A C61 C62A -64.0(13) . . . . ?
C67 P2A C61 C66 -87.2(16) . . . . ?
C40 P2A C61 C66 21.0(16) . . . . ?
W2A P2A C61 C66 125.6(13) . . . . ?
C67 Bi2B C61 C66 -96.3(12) . . . . ?
C40 Bi2B C61 C66 8.8(13) . . . . ?
W2B Bi2B C61 C66 118.6(11) . . . . ?
C67 Bi2B C61 C62B 91.2(18) . . . . ?
C40 Bi2B C61 C62B -163.7(17) . . . . ?
W2B Bi2B C61 C62B -53.9(18) . . . . ?
C66 C61 C62A C63A 0(3) . . . . ?
P2A C61 C62A C63A -171.5(17) . . . . ?
C61 C62A C63A C64A -6(3) . . . . ?
C62A C63A C64A C65 11(4) . . . . ?
C66 C61 C62B C63B -2(4) . . . . ?
Bi2B C61 C62B C63B 172(3) . . . . ?
C61 C62B C63B C64B 7(5) . . . . ?
C62B C63B C64B C65 -5(5) . . . . ?
C63B C64B C65 C66 -3(5) . . . . ?
C63A C64A C65 C66 -9(3) . . . . ?
C64B C65 C66 C61 10(4) . . . . ?
C64A C65 C66 C61 3(2) . . . . ?
C62A C61 C66 C65 2(2) . . . . ?
C62B C61 C66 C65 -6(2) . . . . ?
P2A C61 C66 C65 171.1(13) . . . . ?
Bi2B C61 C66 C65 -180.0(11) . . . . ?
C61 P2A C67 C72 31.9(15) . . . . ?
C40 P2A C67 C72 -73.5(12) . . . . ?
W2A P2A C67 C72 174.4(9) . . . . ?
C61 P2A C67 C68 -136.5(12) . . . . ?
C40 P2A C67 C68 118.0(12) . . . . ?
W2A P2A C67 C68 6.0(16) . . . . ?
C72 C67 C68 C69 4(2) . . . . ?
P2A C67 C68 C69 171.9(14) . . . . ?
Bi2B C67 C68 C69 177.1(12) . . . . ?
C67 C68 C69 C70 -1(2) . . . . ?
C68 C69 C70 C71 -2(3) . . . . ?
C69 C70 C71 C72 2(3) . . . . ?
C70 C71 C72 C67 0(2) . . . . ?
C68 C67 C72 C71 -3.3(19) . . . . ?
P2A C67 C72 C71 -171.9(12) . . . . ?
Bi2B C67 C72 C71 -176.8(11) . . . . ?
